data_1567319
loop_
_publ_author_name
'Suhr, Simon'
'Walter, Robert Richerd Marten'
'Beerhues, Julia'
'Albold, Uta'
'Sarkar, Biprajit'

_publ_section_title
;
 Rhodium Diamidobenzene Complexes: A Tale of Different Substituents on the
 Diamidobenzene Ligand
;
_journal_name_full 'Chemical Science'
_journal_paper_doi 10.1039/D2SC03227A
_journal_year 2022
_chemical_formula_sum 'C20 H28 N3 O4 Rh S2'
_chemical_formula_weight 541.48
_space_group_crystal_system monoclinic
_space_group_IT_number 14
_space_group_name_Hall '-P 2ybc'
_space_group_name_H-M_alt 'P 1 21/c 1'
_atom_sites_solution_hydrogens geom
_audit_creation_method SHELXL-2014/7
_audit_update_record
;
2022-05-22 deposited with the CCDC.	2022-07-15 downloaded from the CCDC.
;
_cell_angle_alpha 90
_cell_angle_beta 103.448(4)
_cell_angle_gamma 90
_cell_formula_units_Z 4
_cell_length_a 13.6005(16)
_cell_length_b 11.1691(10)
_cell_length_c 15.3160(18)
_cell_measurement_reflns_used 8325
_cell_measurement_temperature 104(2)
_cell_measurement_theta_max 34.441
_cell_measurement_theta_min 2.279
_cell_volume 2262.8(4)
_computing_cell_refinement 'APEX2 (Bruker, 2012)'
_computing_data_collection 'APEX2 (Bruker, 2012)'
_computing_data_reduction 'Saint+ (Bruker, 2009)'
_computing_molecular_graphics 'Diamond 3D, Version 4.0 (Brandenburg, 2014)'
_computing_publication_material shelxle
_computing_structure_refinement 'SHELXL-2014/7 (Sheldrick, 2014)'
_computing_structure_solution 'intrinsic phasing'
_diffrn_ambient_temperature 104(2)
_diffrn_measured_fraction_theta_full 0.999
_diffrn_measured_fraction_theta_max 0.983
_diffrn_measurement_device_type 'Bruker Venture D8'
_diffrn_measurement_method 'omega + phi scans'
_diffrn_radiation_type MoK\a
_diffrn_radiation_wavelength 0.71073
_diffrn_reflns_av_R_equivalents 0.0384
_diffrn_reflns_av_unetI/netI 0.0266
_diffrn_reflns_Laue_measured_fraction_full 0.999
_diffrn_reflns_Laue_measured_fraction_max 0.983
_diffrn_reflns_limit_h_max 21
_diffrn_reflns_limit_h_min -21
_diffrn_reflns_limit_k_max 15
_diffrn_reflns_limit_k_min -17
_diffrn_reflns_limit_l_max 24
_diffrn_reflns_limit_l_min -24
_diffrn_reflns_number 54654
_diffrn_reflns_point_group_measured_fraction_full 0.999
_diffrn_reflns_point_group_measured_fraction_max 0.983
_diffrn_reflns_theta_full 25.242
_diffrn_reflns_theta_max 34.441
_diffrn_reflns_theta_min 2.279
_exptl_absorpt_coefficient_mu 0.971
_exptl_absorpt_correction_T_max 0.7468
_exptl_absorpt_correction_T_min 0.6380
_exptl_absorpt_correction_type multi-scan
_exptl_absorpt_process_details 'Blessing, 1995'
_exptl_crystal_colour red
_exptl_crystal_density_diffrn 1.589
_exptl_crystal_description block
_exptl_crystal_F_000 1112
_exptl_crystal_recrystallization_method 'Re-crystallisation from solvent: Acetontirile, diethyl ether'
_exptl_crystal_size_max 0.26
_exptl_crystal_size_mid 0.26
_exptl_crystal_size_min 0.15
_refine_diff_density_max 0.527
_refine_diff_density_min -1.059
_refine_diff_density_rms 0.110
_refine_ls_extinction_method none
_refine_ls_goodness_of_fit_ref 1.058
_refine_ls_hydrogen_treatment constr
_refine_ls_matrix_type full
_refine_ls_number_parameters 279
_refine_ls_number_reflns 9395
_refine_ls_number_restraints 0
_refine_ls_restrained_S_all 1.058
_refine_ls_R_factor_all 0.0322
_refine_ls_R_factor_gt 0.0255
_refine_ls_shift/su_max 0.001
_refine_ls_shift/su_mean 0.000
_refine_ls_structure_factor_coef Fsqd
_refine_ls_weighting_details 'w=1/[\s^2^(Fo^2^)+(0.0289P)^2^+1.1241P] where P=(Fo^2^+2Fc^2^)/3'
_refine_ls_weighting_scheme calc
_refine_ls_wR_factor_gt 0.0598
_refine_ls_wR_factor_ref 0.0618
_reflns_Friedel_coverage 0.000
_reflns_number_gt 8325
_reflns_number_total 9395
_reflns_threshold_expression 'I > 2\s(I)'
_cod_data_source_file d2sc03227a2.cif
_cod_data_source_block bip377_a
_cod_original_sg_symbol_H-M 'P 21/c'
_cod_database_code 1567319
_shelx_shelxl_version_number 2014/7
_shelx_space_group_comment
;
The symmetry employed for this shelxl refinement is uniquely defined
by the following loop, which should always be used as a source of
symmetry information in preference to the above space-group names.
They are only intended as comments.
;

loop_
_space_group_symop_operation_xyz
'x, y, z'
'-x, y+1/2, -z+1/2'
'-x, -y, -z'
'x, -y-1/2, z-1/2'

loop_
_atom_site_label
_atom_site_type_symbol
_atom_site_fract_x
_atom_site_fract_y
_atom_site_fract_z
_atom_site_U_iso_or_equiv
_atom_site_adp_type
_atom_site_occupancy
_atom_site_site_symmetry_order
_atom_site_calc_flag
_atom_site_refinement_flags_posn
_atom_site_refinement_flags_adp
_atom_site_refinement_flags_occupancy
_atom_site_disorder_assembly
_atom_site_disorder_group
Rh1 Rh 0.28467(2) 0.51527(2) 0.24981(2) 0.00924(3) Uani 1 1 d . . . . .
S1 S 0.34663(2) 0.24875(3) 0.33385(2) 0.01377(6) Uani 1 1 d . . . . .
N1 N 0.30644(8) 0.37994(10) 0.34744(7) 0.01239(18) Uani 1 1 d . . . . .
C1 C 0.26168(8) 0.40569(11) 0.41990(7) 0.01063(19) Uani 1 1 d . . . . .
N2 N 0.16827(7) 0.54950(10) 0.31686(6) 0.01096(17) Uani 1 1 d . . . . .
S2 S 0.05560(2) 0.58449(3) 0.26691(2) 0.01124(5) Uani 1 1 d . . . . .
C2 C 0.18664(9) 0.49569(11) 0.40345(8) 0.01041(19) Uani 1 1 d . . . . .
C3 C 0.13861(10) 0.52776(12) 0.47136(8) 0.0162(2) Uani 1 1 d . . . . .
H3 H 0.0879 0.5880 0.4604 0.019 Uiso 1 1 calc R U . . .
N3 N 0.18747(8) 0.41066(10) 0.15276(7) 0.01448(19) Uani 1 1 d . . . . .
C4 C 0.16445(11) 0.47201(13) 0.55503(9) 0.0184(2) Uani 1 1 d . . . . .
H4 H 0.1307 0.4935 0.6006 0.022 Uiso 1 1 calc R U . . .
C5 C 0.23903(10) 0.38563(13) 0.57163(8) 0.0176(2) Uani 1 1 d . . . . .
H5 H 0.2572 0.3486 0.6290 0.021 Uiso 1 1 calc R U . . .
C6 C 0.28776(9) 0.35234(12) 0.50481(8) 0.0153(2) Uani 1 1 d . . . . .
H6 H 0.3391 0.2929 0.5170 0.018 Uiso 1 1 calc R U . . .
C10 C 0.23968(12) 0.15396(14) 0.32048(11) 0.0254(3) Uani 1 1 d . . . . .
H10A H 0.1888 0.1781 0.2669 0.038 Uiso 1 1 calc R U . . .
H10B H 0.2111 0.1604 0.3734 0.038 Uiso 1 1 calc R U . . .
H10C H 0.2600 0.0709 0.3137 0.038 Uiso 1 1 calc R U . . .
O10 O 0.41861(9) 0.20538(11) 0.41196(7) 0.0284(2) Uani 1 1 d . . . . .
C20 C -0.01526(10) 0.44972(13) 0.25546(10) 0.0186(2) Uani 1 1 d . . . . .
H20A H -0.0858 0.4666 0.2258 0.028 Uiso 1 1 calc R U . . .
H20B H -0.0120 0.4155 0.3150 0.028 Uiso 1 1 calc R U . . .
H20C H 0.0129 0.3926 0.2193 0.028 Uiso 1 1 calc R U . . .
O20 O 0.05739(7) 0.62661(10) 0.17810(6) 0.01829(18) Uani 1 1 d . . . . .
O11 O 0.37868(7) 0.24757(9) 0.25043(7) 0.01882(19) Uani 1 1 d . . . . .
C30 C 0.39728(9) 0.63844(12) 0.31161(9) 0.0160(2) Uani 1 1 d . . . . .
O21 O 0.00845(7) 0.66385(9) 0.32017(6) 0.01663(17) Uani 1 1 d . . . . .
C31 C 0.32385(10) 0.70141(12) 0.24467(10) 0.0181(2) Uani 1 1 d . . . . .
C32 C 0.32038(11) 0.64802(14) 0.15979(10) 0.0209(3) Uani 1 1 d . . . . .
C33 C 0.39568(10) 0.55377(13) 0.17277(9) 0.0195(3) Uani 1 1 d . . . . .
C34 C 0.44458(9) 0.55040(13) 0.26534(9) 0.0167(2) Uani 1 1 d . . . . .
C35 C 0.42504(12) 0.66481(16) 0.41011(10) 0.0276(3) Uani 1 1 d . . . . .
H35A H 0.4740 0.7307 0.4218 0.041 Uiso 1 1 calc R U . . .
H35B H 0.4551 0.5934 0.4429 0.041 Uiso 1 1 calc R U . . .
H35C H 0.3643 0.6877 0.4301 0.041 Uiso 1 1 calc R U . . .
C36 C 0.26033(13) 0.80339(14) 0.26280(14) 0.0318(4) Uani 1 1 d . . . . .
H36A H 0.2968 0.8788 0.2614 0.048 Uiso 1 1 calc R U . . .
H36B H 0.2458 0.7931 0.3221 0.048 Uiso 1 1 calc R U . . .
H36C H 0.1968 0.8052 0.2168 0.048 Uiso 1 1 calc R U . . .
C37 C 0.25359(15) 0.6868(2) 0.07203(12) 0.0391(4) Uani 1 1 d . . . . .
H37A H 0.2837 0.7561 0.0490 0.059 Uiso 1 1 calc R U . . .
H37B H 0.1868 0.7085 0.0810 0.059 Uiso 1 1 calc R U . . .
H37C H 0.2465 0.6209 0.0287 0.059 Uiso 1 1 calc R U . . .
C38 C 0.42055(15) 0.47641(17) 0.10146(13) 0.0344(4) Uani 1 1 d . . . . .
H38A H 0.3602 0.4661 0.0527 0.052 Uiso 1 1 calc R U . . .
H38B H 0.4437 0.3980 0.1269 0.052 Uiso 1 1 calc R U . . .
H38C H 0.4741 0.5143 0.0780 0.052 Uiso 1 1 calc R U . . .
C39 C 0.52916(10) 0.47023(15) 0.30839(14) 0.0291(3) Uani 1 1 d . . . . .
H39A H 0.5286 0.3987 0.2712 0.044 Uiso 1 1 calc R U . . .
H39B H 0.5211 0.4465 0.3680 0.044 Uiso 1 1 calc R U . . .
H39C H 0.5935 0.5125 0.3144 0.044 Uiso 1 1 calc R U . . .
C40 C 0.12915(10) 0.36951(12) 0.09479(8) 0.0154(2) Uani 1 1 d . . . . .
C41 C 0.05173(11) 0.31990(14) 0.02189(9) 0.0220(3) Uani 1 1 d . . . . .
H41A H 0.0276 0.3822 -0.0231 0.033 Uiso 1 1 calc R U . . .
H41B H -0.0048 0.2906 0.0456 0.033 Uiso 1 1 calc R U . . .
H41C H 0.0803 0.2535 -0.0060 0.033 Uiso 1 1 calc R U . . .

loop_
_atom_site_aniso_label
_atom_site_aniso_U_11
_atom_site_aniso_U_22
_atom_site_aniso_U_33
_atom_site_aniso_U_23
_atom_site_aniso_U_13
_atom_site_aniso_U_12
Rh1 0.00887(4) 0.00964(5) 0.00992(4) -0.00116(3) 0.00364(3) -0.00115(3)
S1 0.01333(12) 0.01042(14) 0.01576(12) -0.00308(10) -0.00031(10) 0.00268(9)
N1 0.0148(4) 0.0097(5) 0.0133(4) -0.0002(3) 0.0047(3) 0.0025(3)
C1 0.0110(4) 0.0105(5) 0.0100(4) -0.0004(4) 0.0016(3) -0.0006(4)
N2 0.0087(4) 0.0146(5) 0.0101(4) 0.0023(3) 0.0030(3) 0.0017(3)
S2 0.00954(11) 0.01173(14) 0.01244(11) 0.00167(9) 0.00257(9) 0.00174(9)
C2 0.0119(4) 0.0104(5) 0.0091(4) 0.0006(4) 0.0026(3) 0.0000(4)
C3 0.0191(5) 0.0177(6) 0.0135(5) 0.0004(4) 0.0070(4) 0.0031(4)
N3 0.0150(4) 0.0158(5) 0.0134(4) -0.0007(4) 0.0050(3) -0.0007(4)
C4 0.0239(6) 0.0215(7) 0.0115(5) -0.0005(4) 0.0077(4) -0.0016(5)
C5 0.0215(6) 0.0200(7) 0.0104(5) 0.0030(4) 0.0018(4) -0.0037(5)
C6 0.0167(5) 0.0148(6) 0.0129(5) 0.0033(4) 0.0001(4) 0.0005(4)
C10 0.0302(7) 0.0175(7) 0.0306(7) -0.0069(6) 0.0113(6) -0.0084(5)
O10 0.0302(5) 0.0255(6) 0.0231(5) -0.0032(4) -0.0069(4) 0.0173(4)
C20 0.0135(5) 0.0181(6) 0.0243(6) -0.0025(5) 0.0049(4) -0.0030(4)
O20 0.0173(4) 0.0241(5) 0.0128(4) 0.0070(3) 0.0021(3) 0.0041(4)
O11 0.0171(4) 0.0184(5) 0.0216(4) -0.0081(4) 0.0059(3) 0.0013(3)
C30 0.0136(5) 0.0140(6) 0.0220(6) -0.0064(4) 0.0075(4) -0.0057(4)
O21 0.0157(4) 0.0151(5) 0.0198(4) -0.0006(3) 0.0055(3) 0.0059(3)
C31 0.0178(5) 0.0104(6) 0.0299(7) 0.0008(5) 0.0129(5) -0.0024(4)
C32 0.0229(6) 0.0217(7) 0.0212(6) 0.0054(5) 0.0113(5) -0.0050(5)
C33 0.0206(6) 0.0193(6) 0.0238(6) -0.0063(5) 0.0160(5) -0.0075(5)
C34 0.0104(5) 0.0142(6) 0.0275(6) -0.0051(5) 0.0083(4) -0.0036(4)
C35 0.0250(7) 0.0329(9) 0.0248(7) -0.0134(6) 0.0054(5) -0.0110(6)
C36 0.0289(7) 0.0128(7) 0.0609(11) 0.0019(7) 0.0251(8) 0.0022(5)
C37 0.0429(10) 0.0472(12) 0.0274(8) 0.0210(8) 0.0083(7) -0.0047(8)
C38 0.0405(9) 0.0357(10) 0.0375(9) -0.0188(7) 0.0304(8) -0.0157(7)
C39 0.0101(5) 0.0237(8) 0.0522(10) -0.0056(7) 0.0043(6) 0.0001(5)
C40 0.0177(5) 0.0150(6) 0.0131(5) 0.0011(4) 0.0027(4) 0.0010(4)
C41 0.0233(6) 0.0227(7) 0.0153(5) -0.0012(5) -0.0053(5) -0.0037(5)

loop_
_atom_type_symbol
_atom_type_description
_atom_type_scat_dispersion_real
_atom_type_scat_dispersion_imag
_atom_type_scat_source
C C 0.0033 0.0016 'International Tables Vol C Tables 4.2.6.8 and 6.1.1.4'
H H 0.0000 0.0000 'International Tables Vol C Tables 4.2.6.8 and 6.1.1.4'
N N 0.0061 0.0033 'International Tables Vol C Tables 4.2.6.8 and 6.1.1.4'
O O 0.0106 0.0060 'International Tables Vol C Tables 4.2.6.8 and 6.1.1.4'
Rh Rh -1.1178 0.9187 'International Tables Vol C Tables 4.2.6.8 and 6.1.1.4'
S S 0.1246 0.1234 'International Tables Vol C Tables 4.2.6.8 and 6.1.1.4'

loop_
_geom_angle_atom_site_label_1
_geom_angle_atom_site_label_2
_geom_angle_atom_site_label_3
_geom_angle
_geom_angle_site_symmetry_1
_geom_angle_site_symmetry_3
_geom_angle_publ_flag
N1 Rh1 N3 93.72(4) . . ?
N1 Rh1 C30 100.51(5) . . ?
N3 Rh1 C30 162.07(5) . . ?
N1 Rh1 N2 77.37(4) . . ?
N3 Rh1 N2 91.45(4) . . ?
C30 Rh1 N2 102.21(4) . . ?
N1 Rh1 C31 136.63(5) . . ?
N3 Rh1 C31 129.21(5) . . ?
C30 Rh1 C31 39.39(5) . . ?
N2 Rh1 C31 93.61(5) . . ?
N1 Rh1 C32 159.37(5) . . ?
N3 Rh1 C32 97.37(5) . . ?
C30 Rh1 C32 65.85(6) . . ?
N2 Rh1 C32 119.49(5) . . ?
C31 Rh1 C32 38.52(6) . . ?
N1 Rh1 C33 122.07(5) . . ?
N3 Rh1 C33 97.40(5) . . ?
C30 Rh1 C33 65.79(5) . . ?
N2 Rh1 C33 157.76(5) . . ?
C31 Rh1 C33 65.05(5) . . ?
C32 Rh1 C33 39.21(6) . . ?
N1 Rh1 C34 94.62(5) . . ?
N3 Rh1 C34 128.96(5) . . ?
C30 Rh1 C34 39.51(5) . . ?
N2 Rh1 C34 139.46(5) . . ?
C31 Rh1 C34 65.08(5) . . ?
C32 Rh1 C34 64.93(6) . . ?
C33 Rh1 C34 38.26(5) . . ?
O10 S1 O11 116.42(7) . . ?
O10 S1 N1 112.81(6) . . ?
O11 S1 N1 107.90(6) . . ?
O10 S1 C10 106.01(8) . . ?
O11 S1 C10 107.53(7) . . ?
N1 S1 C10 105.49(7) . . ?
C1 N1 S1 120.84(9) . . ?
C1 N1 Rh1 113.43(8) . . ?
S1 N1 Rh1 124.39(6) . . ?
C6 C1 C2 119.02(11) . . ?
C6 C1 N1 125.49(11) . . ?
C2 C1 N1 115.46(10) . . ?
C2 N2 S2 119.43(8) . . ?
C2 N2 Rh1 112.79(7) . . ?
S2 N2 Rh1 123.81(6) . . ?
O20 S2 O21 115.90(6) . . ?
O20 S2 N2 107.87(5) . . ?
O21 S2 N2 112.40(6) . . ?
O20 S2 C20 108.12(7) . . ?
O21 S2 C20 105.84(6) . . ?
N2 S2 C20 106.20(6) . . ?
C3 C2 C1 119.54(11) . . ?
C3 C2 N2 125.02(11) . . ?
C1 C2 N2 115.42(10) . . ?
C4 C3 C2 120.54(12) . . ?
C4 C3 H3 119.7 . . ?
C2 C3 H3 119.7 . . ?
C40 N3 Rh1 169.95(11) . . ?
C5 C4 C3 119.94(12) . . ?
C5 C4 H4 120.0 . . ?
C3 C4 H4 120.0 . . ?
C4 C5 C6 120.40(12) . . ?
C4 C5 H5 119.8 . . ?
C6 C5 H5 119.8 . . ?
C5 C6 C1 120.54(12) . . ?
C5 C6 H6 119.7 . . ?
C1 C6 H6 119.7 . . ?
S1 C10 H10A 109.5 . . ?
S1 C10 H10B 109.5 . . ?
H10A C10 H10B 109.5 . . ?
S1 C10 H10C 109.5 . . ?
H10A C10 H10C 109.5 . . ?
H10B C10 H10C 109.5 . . ?
S2 C20 H20A 109.5 . . ?
S2 C20 H20B 109.5 . . ?
H20A C20 H20B 109.5 . . ?
S2 C20 H20C 109.5 . . ?
H20A C20 H20C 109.5 . . ?
H20B C20 H20C 109.5 . . ?
C31 C30 C34 107.30(12) . . ?
C31 C30 C35 126.38(13) . . ?
C34 C30 C35 126.19(13) . . ?
C31 C30 Rh1 71.82(7) . . ?
C34 C30 Rh1 72.34(7) . . ?
C35 C30 Rh1 124.51(10) . . ?
C32 C31 C30 108.47(12) . . ?
C32 C31 C36 126.33(15) . . ?
C30 C31 C36 125.18(14) . . ?
C32 C31 Rh1 70.87(8) . . ?
C30 C31 Rh1 68.78(7) . . ?
C36 C31 Rh1 124.81(9) . . ?
C31 C32 C33 107.89(12) . . ?
C31 C32 C37 125.65(15) . . ?
C33 C32 C37 126.40(15) . . ?
C31 C32 Rh1 70.61(7) . . ?
C33 C32 Rh1 70.73(8) . . ?
C37 C32 Rh1 126.28(11) . . ?
C34 C33 C32 107.95(12) . . ?
C34 C33 C38 125.62(15) . . ?
C32 C33 C38 126.40(15) . . ?
C34 C33 Rh1 71.00(7) . . ?
C32 C33 Rh1 70.06(7) . . ?
C38 C33 Rh1 126.13(10) . . ?
C33 C34 C30 108.21(12) . . ?
C33 C34 C39 126.43(13) . . ?
C30 C34 C39 125.36(14) . . ?
C33 C34 Rh1 70.74(7) . . ?
C30 C34 Rh1 68.15(7) . . ?
C39 C34 Rh1 126.38(10) . . ?
C30 C35 H35A 109.5 . . ?
C30 C35 H35B 109.5 . . ?
H35A C35 H35B 109.5 . . ?
C30 C35 H35C 109.5 . . ?
H35A C35 H35C 109.5 . . ?
H35B C35 H35C 109.5 . . ?
C31 C36 H36A 109.5 . . ?
C31 C36 H36B 109.5 . . ?
H36A C36 H36B 109.5 . . ?
C31 C36 H36C 109.5 . . ?
H36A C36 H36C 109.5 . . ?
H36B C36 H36C 109.5 . . ?
C32 C37 H37A 109.5 . . ?
C32 C37 H37B 109.5 . . ?
H37A C37 H37B 109.5 . . ?
C32 C37 H37C 109.5 . . ?
H37A C37 H37C 109.5 . . ?
H37B C37 H37C 109.5 . . ?
C33 C38 H38A 109.5 . . ?
C33 C38 H38B 109.5 . . ?
H38A C38 H38B 109.5 . . ?
C33 C38 H38C 109.5 . . ?
H38A C38 H38C 109.5 . . ?
H38B C38 H38C 109.5 . . ?
C34 C39 H39A 109.5 . . ?
C34 C39 H39B 109.5 . . ?
H39A C39 H39B 109.5 . . ?
C34 C39 H39C 109.5 . . ?
H39A C39 H39C 109.5 . . ?
H39B C39 H39C 109.5 . . ?
N3 C40 C41 177.74(15) . . ?
C40 C41 H41A 109.5 . . ?
C40 C41 H41B 109.5 . . ?
H41A C41 H41B 109.5 . . ?
C40 C41 H41C 109.5 . . ?
H41A C41 H41C 109.5 . . ?
H41B C41 H41C 109.5 . . ?

loop_
_geom_bond_atom_site_label_1
_geom_bond_atom_site_label_2
_geom_bond_distance
_geom_bond_site_symmetry_2
_geom_bond_publ_flag
Rh1 N1 2.0982(11) . ?
Rh1 N3 2.0996(11) . ?
Rh1 C30 2.1117(12) . ?
Rh1 N2 2.1126(10) . ?
Rh1 C31 2.1522(13) . ?
Rh1 C32 2.1556(13) . ?
Rh1 C33 2.1645(12) . ?
Rh1 C34 2.1680(12) . ?
S1 O10 1.4421(11) . ?
S1 O11 1.4428(10) . ?
S1 N1 1.5944(11) . ?
S1 C10 1.7720(15) . ?
N1 C1 1.4138(15) . ?
C1 C6 1.3992(16) . ?
C1 C2 1.4128(16) . ?
N2 C2 1.4241(15) . ?
N2 S2 1.5941(10) . ?
S2 O20 1.4448(10) . ?
S2 O21 1.4511(10) . ?
S2 C20 1.7739(14) . ?
C2 C3 1.3975(17) . ?
C3 C4 1.3941(18) . ?
C3 H3 0.9500 . ?
N3 C40 1.1407(16) . ?
C4 C5 1.380(2) . ?
C4 H4 0.9500 . ?
C5 C6 1.3931(18) . ?
C5 H5 0.9500 . ?
C6 H6 0.9500 . ?
C10 H10A 0.9800 . ?
C10 H10B 0.9800 . ?
C10 H10C 0.9800 . ?
C20 H20A 0.9800 . ?
C20 H20B 0.9800 . ?
C20 H20C 0.9800 . ?
C30 C31 1.438(2) . ?
C30 C34 1.4474(18) . ?
C30 C35 1.497(2) . ?
C31 C32 1.421(2) . ?
C31 C36 1.494(2) . ?
C32 C33 1.450(2) . ?
C32 C37 1.500(2) . ?
C33 C34 1.420(2) . ?
C33 C38 1.492(2) . ?
C34 C39 1.486(2) . ?
C35 H35A 0.9800 . ?
C35 H35B 0.9800 . ?
C35 H35C 0.9800 . ?
C36 H36A 0.9800 . ?
C36 H36B 0.9800 . ?
C36 H36C 0.9800 . ?
C37 H37A 0.9800 . ?
C37 H37B 0.9800 . ?
C37 H37C 0.9800 . ?
C38 H38A 0.9800 . ?
C38 H38B 0.9800 . ?
C38 H38C 0.9800 . ?
C39 H39A 0.9800 . ?
C39 H39B 0.9800 . ?
C39 H39C 0.9800 . ?
C40 C41 1.4545(18) . ?
C41 H41A 0.9800 . ?
C41 H41B 0.9800 . ?
C41 H41C 0.9800 . ?
